data_4027557
loop_
_publ_author_name
Masruri
'Anthony C. Willis'
'Malcolm D. McLeod'

_publ_contact_author_address
;
Research School of Chemistry,
Australian National University,
Canberra, A. C. T. 0200, Australia
;
_publ_contact_author_email 'malcolm.mcleod@anu.edu.au '
_publ_contact_author_fax ' 61 2 6125 8114 '
_publ_contact_author_name 'Malcolm D. McLeod'
_publ_contact_author_phone ' 61 2 6125 3504 '
_publ_section_title
;
 Osmium-Catalyzed Vicinal Oxyamination of Alkenes by
 N-(4-Toluenesulfonyloxy)carbamates
;
_journal_name_full 'Journal of Organic Chemistry'
_journal_page_first 8480
_journal_page_last 8491
_journal_paper_doi 10.1021/jo301372y
_journal_volume 77
_journal_year 2012
_chemical_compound_source local
_chemical_formula_moiety 'C12 H14 Cl3 N O3'
_chemical_formula_sum 'C12 H14 Cl3 N O3'
_chemical_formula_weight 326.61
_space_group_IT_number 14
_symmetry_cell_setting monoclinic
_symmetry_space_group_name_Hall '-P 2yab'
_symmetry_space_group_name_H-M 'P 1 21/a 1'
_atom_sites_solution_hydrogens geom
_atom_sites_solution_primary direct
_audit_creation_date 10-02-09
_audit_creation_method CRYSTALS_ver_12.87
_audit_update_record
;
2010-02-09 - Report on C12 H14 Cl3 N O3
             by Anthony C. Willis
             for  Masruri and Mal McLeod

2010-02-09 - passes checkcif tests with minor warnings  

;
_cell_angle_alpha 90
_cell_angle_beta 90.062(2)
_cell_angle_gamma 90
_cell_formula_units_Z 4
_cell_length_a 9.7962(4)
_cell_length_b 10.5984(3)
_cell_length_c 13.7503(5)
_cell_measurement_reflns_used 21223
_cell_measurement_temperature 200
_cell_measurement_theta_max 27.5
_cell_measurement_theta_min 2.6
_cell_volume 1427.61(9)
_computing_cell_refinement 'DENZO/SCALEPACK (Otwinowski & Minor, 1997)'
_computing_data_collection 'COLLECT (Nonius, 2001).'
_computing_data_reduction 'DENZO/SCALEPACK (Otwinowski & Minor, 1997)'
_computing_molecular_graphics
; 
ORTEP-II (Johnson 1976) in teXsan (MSC, 1992-1997)
;
_computing_publication_material 'CRYSTALS (Betteridge et al., 2003)'
_computing_structure_refinement 'CRYSTALS (Betteridge et al., 2003)'
_computing_structure_solution 'SIR92 (Altomare et al., 1994)'
_diffrn_ambient_temperature 200
_diffrn_measured_fraction_theta_full 0.998
_diffrn_measured_fraction_theta_max 0.998
_diffrn_measurement_device 'Nonius KappaCCD'
_diffrn_measurement_device_type Area
_diffrn_measurement_method ' \f and \w scans with CCD '
_diffrn_radiation_monochromator graphite
_diffrn_radiation_type 'Mo K\a'
_diffrn_radiation_wavelength 0.71073
_diffrn_reflns_av_R_equivalents 0.049
_diffrn_reflns_limit_h_max 11
_diffrn_reflns_limit_h_min -12
_diffrn_reflns_limit_k_max 12
_diffrn_reflns_limit_k_min -13
_diffrn_reflns_limit_l_max 17
_diffrn_reflns_limit_l_min -17
_diffrn_reflns_number 19535
_diffrn_reflns_theta_full 27.493
_diffrn_reflns_theta_max 27.493
_diffrn_reflns_theta_min 2.831
_diffrn_standards_number 0
_exptl_absorpt_coefficient_mu 0.644
_exptl_absorpt_correction_T_max 0.980
_exptl_absorpt_correction_T_min 0.833
_exptl_absorpt_correction_type integration
_exptl_absorpt_process_details
;
via gaussian method (Coppens, 1970) implemented in maXus (2000)
;
_exptl_crystal_colour colourless
_exptl_crystal_density_diffrn 1.519
_exptl_crystal_description plate
_exptl_crystal_F_000 672
_exptl_crystal_size_max 0.430
_exptl_crystal_size_mid 0.280
_exptl_crystal_size_min 0.030
_refine_diff_density_max 0.39
_refine_diff_density_min -0.42
_refine_ls_extinction_method none
_refine_ls_goodness_of_fit_ref 1.0001
_refine_ls_hydrogen_treatment refxyz
_refine_ls_matrix_type full
_refine_ls_number_parameters 214
_refine_ls_number_reflns 3260
_refine_ls_number_restraints 0
_refine_ls_R_factor_all 0.0470
_refine_ls_R_factor_gt 0.0337
_refine_ls_shift/su_max 0.0017916
_refine_ls_shift/su_mean 0.0001
_refine_ls_structure_factor_coef Fsqd
_refine_ls_weighting_details
;
 Method= Modified Sheldrick 
 w=1/[\s^2^(F^2^) + ( 0.04P)^2^ + 0.80P] 
 ,where P=(max(Fo^2^,0) + 2Fc^2^)/3 
;
_refine_ls_weighting_scheme calc
_refine_ls_wR_factor_all 0.0840
_refine_ls_wR_factor_gt 0.0772
_refine_ls_wR_factor_ref 0.0840
_reflns_limit_h_max 12
_reflns_limit_h_min -12
_reflns_limit_k_max 13
_reflns_limit_k_min 0
_reflns_limit_l_max 17
_reflns_limit_l_min 0
_reflns_number_gt 2665
_reflns_number_total 3260
_reflns_threshold_expression I>2.0\s(I)
_oxford_diffrn_Wilson_B_factor 2.87
_oxford_diffrn_Wilson_scale 2.61
_oxford_refine_ls_r_factor_ref 0.0470
_oxford_refine_ls_scale 0.6326(12)
_oxford_reflns_number_all 3260
_oxford_reflns_threshold_expression_ref I>-10.0\s(I)
_oxford_structure_analysis_title '2091348 mcl1003'
_cod_data_source_file jo301372y_si_006.cif
_cod_data_source_block mcl1003
_cod_original_sg_symbol_H-M 'P 1 21/a 1 '
_cod_database_code 4027557

loop_
_symmetry_equiv_pos_as_xyz
x,y,z
-x,-y,-z
-x+1/2,y+1/2,-z
x+1/2,-y+1/2,z

loop_
_atom_site_label
_atom_site_type_symbol
_atom_site_fract_x
_atom_site_fract_y
_atom_site_fract_z
_atom_site_U_iso_or_equiv
_atom_site_occupancy
_atom_site_adp_type
C1 C 0.37782(17) 0.64982(16) 0.71801(12) 0.0259 1.0000 Uani
C2 C 0.26004(19) 0.69570(18) 0.76256(14) 0.0334 1.0000 Uani
C3 C 0.2331(2) 0.6705(2) 0.85966(15) 0.0419 1.0000 Uani
C4 C 0.3231(3) 0.5987(2) 0.91353(15) 0.0480 1.0000 Uani
C5 C 0.4402(3) 0.5525(2) 0.87031(15) 0.0481 1.0000 Uani
C6 C 0.4677(2) 0.57765(19) 0.77271(13) 0.0355 1.0000 Uani
C7 C 0.40147(16) 0.67554(15) 0.61015(12) 0.0235 1.0000 Uani
C8 C 0.39348(19) 0.81612(16) 0.58669(14) 0.0287 1.0000 Uani
O9 O 0.53452(12) 0.62890(12) 0.58501(9) 0.0275 1.0000 Uani
C10 C 0.29386(17) 0.59881(16) 0.55376(12) 0.0259 1.0000 Uani
N11 N 0.30887(15) 0.60430(14) 0.44867(10) 0.0270 1.0000 Uani
C12 C 0.22896(17) 0.67547(16) 0.39213(12) 0.0266 1.0000 Uani
O13 O 0.14982(13) 0.75719(12) 0.41780(9) 0.0338 1.0000 Uani
O14 O 0.24937(12) 0.64354(12) 0.29673(8) 0.0307 1.0000 Uani
C15 C 0.16905(18) 0.70725(17) 0.22543(13) 0.0305 1.0000 Uani
C16 C 0.05945(18) 0.61943(17) 0.18624(13) 0.0298 1.0000 Uani
Cl17 Cl -0.01763(5) 0.69586(5) 0.08501(3) 0.0418 1.0000 Uani
Cl18 Cl -0.06645(5) 0.58823(4) 0.27573(3) 0.0374 1.0000 Uani
Cl19 Cl 0.13067(5) 0.47423(5) 0.14780(4) 0.0443 1.0000 Uani
H21 H 0.201(2) 0.746(2) 0.7264(16) 0.0404 1.0000 Uiso
H31 H 0.158(2) 0.702(2) 0.8866(18) 0.0505 1.0000 Uiso
H41 H 0.306(2) 0.579(2) 0.9815(19) 0.0584 1.0000 Uiso
H51 H 0.505(3) 0.503(2) 0.9036(18) 0.0579 1.0000 Uiso
H61 H 0.546(2) 0.543(2) 0.7450(16) 0.0415 1.0000 Uiso
H81 H 0.411(2) 0.832(2) 0.5134(16) 0.0423 1.0000 Uiso
H82 H 0.459(2) 0.862(2) 0.6258(16) 0.0430 1.0000 Uiso
H83 H 0.306(2) 0.849(2) 0.6022(16) 0.0418 1.0000 Uiso
H91 H 0.558(2) 0.663(2) 0.5367(17) 0.0413 1.0000 Uiso
H101 H 0.296(2) 0.5090(19) 0.5746(14) 0.0302 1.0000 Uiso
H102 H 0.204(2) 0.6287(19) 0.5723(14) 0.0298 1.0000 Uiso
H111 H 0.359(2) 0.549(2) 0.4226(15) 0.0322 1.0000 Uiso
H151 H 0.230(2) 0.731(2) 0.1711(15) 0.0358 1.0000 Uiso
H152 H 0.127(2) 0.782(2) 0.2538(15) 0.0357 1.0000 Uiso

loop_
_atom_site_aniso_label
_atom_site_aniso_U_11
_atom_site_aniso_U_22
_atom_site_aniso_U_33
_atom_site_aniso_U_23
_atom_site_aniso_U_13
_atom_site_aniso_U_12
C1 0.0261(8) 0.0260(8) 0.0256(8) -0.0010(6) -0.0006(6) -0.0043(6)
C2 0.0297(9) 0.0389(10) 0.0317(9) -0.0029(8) 0.0016(7) -0.0012(8)
C3 0.0390(10) 0.0534(12) 0.0332(10) -0.0091(9) 0.0097(8) -0.0091(9)
C4 0.0605(14) 0.0592(13) 0.0244(9) 0.0019(9) 0.0055(9) -0.0125(11)
C5 0.0576(14) 0.0558(13) 0.0310(10) 0.0101(9) -0.0052(10) 0.0054(11)
C6 0.0373(10) 0.0408(10) 0.0284(9) 0.0020(8) -0.0024(8) 0.0047(8)
C7 0.0199(7) 0.0253(8) 0.0253(8) -0.0009(6) -0.0006(6) 0.0014(6)
C8 0.0277(8) 0.0248(8) 0.0337(9) -0.0001(7) -0.0010(7) -0.0001(7)
O9 0.0225(6) 0.0332(6) 0.0269(6) 0.0037(5) 0.0028(5) 0.0040(5)
C10 0.0252(8) 0.0283(8) 0.0242(8) 0.0000(6) -0.0010(6) -0.0026(7)
N11 0.0269(7) 0.0297(7) 0.0246(7) -0.0037(6) -0.0015(6) 0.0043(6)
C12 0.0252(8) 0.0278(8) 0.0268(8) -0.0029(6) -0.0013(7) -0.0028(7)
O13 0.0358(7) 0.0363(7) 0.0292(6) -0.0039(5) -0.0007(5) 0.0095(6)
O14 0.0301(6) 0.0389(7) 0.0231(6) -0.0026(5) -0.0033(5) 0.0049(5)
C15 0.0324(9) 0.0343(9) 0.0247(8) 0.0024(7) -0.0034(7) -0.0007(7)
C16 0.0295(9) 0.0347(9) 0.0253(8) 0.0012(7) -0.0001(7) 0.0021(7)
Cl17 0.0406(3) 0.0554(3) 0.0293(2) 0.0054(2) -0.00783(19) 0.0045(2)
Cl18 0.0316(2) 0.0409(3) 0.0398(3) 0.00715(19) 0.00444(18) -0.00016(18)
Cl19 0.0472(3) 0.0396(3) 0.0462(3) -0.0129(2) -0.0021(2) 0.0082(2)

loop_
_atom_type_symbol
_atom_type_scat_dispersion_real
_atom_type_scat_dispersion_imag
_atom_type_scat_Cromer_Mann_a1
_atom_type_scat_Cromer_Mann_b1
_atom_type_scat_Cromer_Mann_a2
_atom_type_scat_Cromer_Mann_b2
_atom_type_scat_Cromer_Mann_a3
_atom_type_scat_Cromer_Mann_b3
_atom_type_scat_Cromer_Mann_a4
_atom_type_scat_Cromer_Mann_b4
_atom_type_scat_Cromer_Mann_c
_atom_type_scat_source
C 0.0033 0.0016 2.3100 20.8439 1.0200 10.2075 1.5886 0.5687 0.8650 51.6512 0.2156 'International Tables Vol C 4.2.6.8 and 6.1.1.4'
H 0.0000 0.0000 0.4930 10.5109 0.3229 26.1257 0.1402 3.1424 0.0408 57.7998 0.0030 'International Tables Vol C 4.2.6.8 and 6.1.1.4'
Cl 0.1484 0.1585 11.4604 0.0104 7.1964 1.1662 6.2556 18.5194 1.6455 47.7784 -9.5574 'International Tables Vol C 4.2.6.8 and 6.1.1.4'
N 0.0061 0.0033 12.2126 0.0057 3.1322 9.8933 2.0125 28.9975 1.1663 0.5826 -11.5290 'International Tables Vol C 4.2.6.8 and 6.1.1.4'
O 0.0106 0.0060 3.0485 13.2771 2.2868 5.7011 1.5463 0.3239 0.8670 32.9089 0.2508 'International Tables Vol C 4.2.6.8 and 6.1.1.4'

loop_
_exptl_crystal_face_index_h
_exptl_crystal_face_index_k
_exptl_crystal_face_index_l
_exptl_crystal_face_perp_dist
0 0 1 0.001
0 0 -1 0.030
-1 -1 0 0.140
1 -1 0 0.190
-1 1 0 0.240
9 7 0 0.146

loop_
_geom_angle_atom_site_label_1
_geom_angle_atom_site_label_2
_geom_angle_atom_site_label_3
_geom_angle
_geom_angle_publ_flag
C2 C1 C6 118.63(17) yes
C2 C1 C7 119.42(15) yes
C6 C1 C7 121.90(15) yes
C1 C2 C3 120.96(18) yes
C1 C2 H21 118.7(14) no
C3 C2 H21 120.3(14) no
C2 C3 C4 120.0(2) yes
C2 C3 H31 119.2(16) no
C4 C3 H31 120.8(16) no
C3 C4 C5 119.65(19) yes
C3 C4 H41 121.6(15) no
C5 C4 H41 118.7(15) no
C4 C5 C6 120.5(2) yes
C4 C5 H51 123.2(16) no
C6 C5 H51 116.3(16) no
C5 C6 C1 120.24(19) yes
C5 C6 H61 118.5(13) no
C1 C6 H61 121.3(13) no
C1 C7 C8 111.84(14) yes
C1 C7 O9 108.13(13) yes
C8 C7 O9 109.35(14) yes
C1 C7 C10 106.89(13) yes
C8 C7 C10 111.97(13) yes
O9 C7 C10 108.53(13) yes
C7 C8 H81 111.1(12) no
C7 C8 H82 109.8(13) no
H81 C8 H82 110.3(18) no
C7 C8 H83 110.7(13) no
H81 C8 H83 107.7(18) no
H82 C8 H83 107.1(18) no
C7 O9 H91 107.9(16) no
C7 C10 N11 114.17(14) yes
C7 C10 H101 110.1(11) no
N11 C10 H101 108.8(11) no
C7 C10 H102 108.5(11) no
N11 C10 H102 109.8(11) no
H101 C10 H102 105.0(16) no
C10 N11 C12 122.76(15) yes
C10 N11 H111 117.1(14) no
C12 N11 H111 118.9(14) no
N11 C12 O13 127.38(16) yes
N11 C12 O14 109.38(14) yes
O13 C12 O14 123.24(15) yes
C12 O14 C15 117.41(13) yes
O14 C15 C16 110.05(14) yes
O14 C15 H151 107.8(11) no
C16 C15 H151 108.3(12) no
O14 C15 H152 110.1(12) no
C16 C15 H152 110.0(12) no
H151 C15 H152 110.6(17) no
C15 C16 Cl17 107.33(12) yes
C15 C16 Cl18 111.08(12) yes
Cl17 C16 Cl18 109.45(9) yes
C15 C16 Cl19 111.09(12) yes
Cl17 C16 Cl19 109.23(10) yes
Cl18 C16 Cl19 108.63(10) yes

loop_
_geom_bond_atom_site_label_1
_geom_bond_atom_site_label_2
_geom_bond_distance
_geom_bond_publ_flag
C1 C2 1.394(3) yes
C1 C6 1.387(2) yes
C1 C7 1.526(2) yes
C2 C3 1.387(3) yes
C2 H21 0.93(2) no
C3 C4 1.380(3) yes
C3 H31 0.89(3) no
C4 C5 1.382(3) yes
C4 H41 0.97(3) no
C5 C6 1.395(3) yes
C5 H51 0.94(3) no
C6 H61 0.93(2) no
C7 C8 1.526(2) yes
C7 O9 1.4365(19) yes
C7 C10 1.540(2) yes
C8 H81 1.04(2) no
C8 H82 0.97(2) no
C8 H83 0.95(2) no
O9 H91 0.79(2) no
C10 N11 1.454(2) yes
C10 H101 0.99(2) no
C10 H102 0.97(2) no
N11 C12 1.336(2) yes
N11 H111 0.84(2) no
C12 O13 1.215(2) yes
C12 O14 1.370(2) yes
O14 C15 1.426(2) yes
C15 C16 1.519(2) yes
C15 H151 0.99(2) no
C15 H152 0.98(2) no
C16 Cl17 1.7781(17) yes
C16 Cl18 1.7742(18) yes
C16 Cl19 1.7706(18) yes

loop_
_geom_contact_atom_site_label_1
_geom_contact_atom_site_label_2
_geom_contact_distance
_geom_contact_site_symmetry_2
_geom_contact_publ_flag
Cl17 C4 3.568(2) 4_464 no
Cl18 O14 3.380(1) 4_465 no
Cl18 C15 3.448(2) 4_465 no
Cl18 C12 3.586(2) 4_465 no
Cl18 C2 3.595(2) 2_566 no
Cl19 C2 3.373(2) 3_546 no
Cl19 C3 3.486(2) 3_546 no
O9 O13 2.833(2) 4_565 no
O9 N11 2.946(2) 2_666 no
O9 C10 3.507(2) 2_666 no
O9 C8 3.564(2) 4_565 no
O13 C8 3.509(2) 4_465 no

loop_
_geom_hbond_atom_site_label_D
_geom_hbond_atom_site_label_H
_geom_hbond_atom_site_label_A
_geom_hbond_site_symmetry_A
_geom_hbond_angle_DHA
_geom_hbond_distance_DH
_geom_hbond_distance_HA
_geom_hbond_distance_DA
_geom_hbond_publ_flag
O9 H91 O13 4_565 171(2) 0.79(2) 2.05(2) 2.833(3) no
N11 H111 O9 2_666 155(2) 0.84(2) 2.16(2) 2.946(3) no

loop_
_geom_torsion_atom_site_label_1
_geom_torsion_atom_site_label_2
_geom_torsion_atom_site_label_3
_geom_torsion_atom_site_label_4
_geom_torsion
_geom_torsion_publ_flag
Cl17 C16 C15 O14 -170.7(1) no
Cl18 C16 C15 O14 69.6(2) no
Cl19 C16 C15 O14 -51.4(2) no
O9 C7 C1 C2 174.7(2) no
O9 C7 C1 C6 -7.9(2) no
O9 C7 C10 N11 -58.8(2) no
O13 C12 O14 C15 -2.4(2) no
O13 C12 N11 C10 11.9(3) no
O14 C12 N11 C10 -168.6(1) no
N11 C10 C7 C1 -175.2(1) no
N11 C10 C7 C8 62.0(2) no
N11 C12 O14 C15 178.0(1) no
C1 C2 C3 C4 -0.3(3) no
C1 C6 C5 C4 0.2(3) no
C2 C1 C6 C5 -0.3(3) no
C2 C1 C7 C8 54.2(2) no
C2 C1 C7 C10 -68.6(2) no
C2 C3 C4 C5 0.2(3) no
C3 C2 C1 C6 0.3(3) no
C3 C2 C1 C7 177.8(2) no
C3 C4 C5 C6 -0.2(3) no
C5 C6 C1 C7 -177.8(2) no
C6 C1 C7 C8 -128.3(2) no
C6 C1 C7 C10 108.8(2) no
C7 C10 N11 C12 -103.1(2) no
C12 O14 C15 C16 -106.0(2) no
